data_4510640
loop_
_publ_author_name
'Foo, Maw Lin'
'Horike, Satoshi'
'Duan, Jingui'
'Chen, Wenqian'
'Kitagawa, Susumu'

_publ_section_title
;
 Tuning the Dimensionality of Inorganic Connectivity in Barium
 Coordination Polymers via Biphenyl Carboxylic Acid Ligands
;
_journal_issue 7
_journal_name_full 'Crystal Growth &amp; Design'
_journal_page_first 2965
_journal_paper_doi 10.1021/cg4003803
_journal_volume 13
_journal_year 2013
_chemical_formula_sum 'C16 H10 Ba2 O10'
_chemical_formula_weight 636.92
_chemical_name_systematic
; 
 ? 
;
_space_group_IT_number 33
_symmetry_cell_setting orthorhombic
_symmetry_space_group_name_Hall 'P -2ac -2n'
_symmetry_space_group_name_H-M 'P n 21 a'
_atom_sites_solution_hydrogens geom
_atom_sites_solution_primary direct
_atom_sites_solution_secondary difmap
_audit_creation_method SHELXL-97
_cell_angle_alpha 90.00
_cell_angle_beta 90.00
_cell_angle_gamma 90.00
_cell_formula_units_Z 4
_cell_length_a 7.0587(12)
_cell_length_b 12.432(2)
_cell_length_c 19.090(4)
_cell_measurement_temperature 223(2)
_cell_volume 1675.2(5)
_computing_cell_refinement 'CrystalClear (Rigaku/MSC, 2006)'
_computing_data_collection 'CrystalClear (Rigaku/MSC, 2006)'
_computing_data_reduction 'CrystalClear (Rigaku/MSC, 2006)'
_computing_structure_refinement 'SHELXL-97 (Sheldrick, 1997)'
_computing_structure_solution 'SHELXS-97 (Sheldrick, 1990)'
_diffrn_ambient_temperature 223(2)
_diffrn_measured_fraction_theta_full 0.983
_diffrn_measured_fraction_theta_max 0.983
_diffrn_radiation_monochromator graphite
_diffrn_radiation_source 'fine-focus sealed tube'
_diffrn_radiation_type MoK\a
_diffrn_radiation_wavelength 0.71075
_diffrn_reflns_av_R_equivalents 0.0222
_diffrn_reflns_av_sigmaI/netI 0.0148
_diffrn_reflns_limit_h_max 8
_diffrn_reflns_limit_h_min -8
_diffrn_reflns_limit_k_max 15
_diffrn_reflns_limit_k_min -13
_diffrn_reflns_limit_l_max 24
_diffrn_reflns_limit_l_min -24
_diffrn_reflns_number 11147
_diffrn_reflns_theta_full 26.98
_diffrn_reflns_theta_max 26.98
_diffrn_reflns_theta_min 4.31
_exptl_absorpt_coefficient_mu 4.731
_exptl_absorpt_correction_T_max 0.9113
_exptl_absorpt_correction_T_min 0.5371
_exptl_absorpt_correction_type numerical
_exptl_absorpt_process_details 'CrystalClear (Rigaku/MSC, 2006)'
_exptl_crystal_colour colorless
_exptl_crystal_density_diffrn 2.525
_exptl_crystal_density_method 'not measured'
_exptl_crystal_description blocks
_exptl_crystal_F_000 1192
_exptl_crystal_size_max 0.15
_exptl_crystal_size_mid 0.03
_exptl_crystal_size_min 0.02
_refine_diff_density_max 0.818
_refine_diff_density_min -0.388
_refine_diff_density_rms 0.089
_refine_ls_abs_structure_details 'Flack H D (1983), Acta Cryst. A39, 876-881'
_refine_ls_abs_structure_Flack 0.044(16)
_refine_ls_extinction_method none
_refine_ls_goodness_of_fit_ref 1.131
_refine_ls_hydrogen_treatment constr
_refine_ls_matrix_type full
_refine_ls_number_parameters 265
_refine_ls_number_reflns 3029
_refine_ls_number_restraints 7
_refine_ls_restrained_S_all 1.215
_refine_ls_R_factor_all 0.0162
_refine_ls_R_factor_gt 0.0156
_refine_ls_shift/su_max 0.002
_refine_ls_shift/su_mean 0.000
_refine_ls_structure_factor_coef Fsqd
_refine_ls_weighting_details 'calc w=1/[\s^2^(Fo^2^)+(0.0222P)^2^+1.7161P] where P=(Fo^2^+2Fc^2^)/3'
_refine_ls_weighting_scheme calc
_refine_ls_wR_factor_gt 0.0412
_refine_ls_wR_factor_ref 0.0414
_reflns_number_gt 2972
_reflns_number_total 3029
_reflns_threshold_expression >2sigma(I)
_cod_data_source_file cg4003803_si_002.cif
_cod_data_source_block BaBTTC
_cod_original_sg_symbol_H-M Pn21a
_cod_database_code 4510640

loop_
_symmetry_equiv_pos_as_xyz
'x, y, z'
'-x, y+1/2, -z'
'-x+1/2, y+1/2, z+1/2'
'x+1/2, y, -z+1/2'

loop_
_atom_site_label
_atom_site_type_symbol
_atom_site_fract_x
_atom_site_fract_y
_atom_site_fract_z
_atom_site_U_iso_or_equiv
_atom_site_adp_type
_atom_site_occupancy
_atom_site_symmetry_multiplicity
_atom_site_calc_flag
_atom_site_refinement_flags
Ba1 Ba 0.19839(3) 0.07704(2) 0.576830(10) 0.01371(6) Uani 1 1 d .
Ba2 Ba 0.70046(3) -0.032517(16) 0.681367(9) 0.01317(6) Uani 1 1 d .
O1 O 0.8214(4) 0.0893(3) 0.56764(12) 0.0176(6) Uani 1 1 d .
O2 O 0.5534(4) -0.0001(2) 0.54757(13) 0.0190(6) Uani 1 1 d .
C13 C 0.6883(5) 0.0598(3) 0.52724(17) 0.0112(8) Uani 1 1 d .
C6 C 0.7553(6) 0.1988(3) 0.43570(19) 0.0162(7) Uani 1 1 d .
H6 H 0.8024 0.2450 0.4705 0.019 Uiso 1 1 calc R
C1 C 0.6923(4) 0.0950(3) 0.45205(18) 0.0109(7) Uani 1 1 d .
C3 C 0.6460(7) 0.0531(4) 0.33017(19) 0.0159(9) Uani 1 1 d .
C7 C 0.6161(5) -0.0276(4) 0.27414(16) 0.0145(7) Uani 1 1 d .
C12 C 0.6255(6) 0.0021(3) 0.20373(18) 0.0145(8) Uani 1 1 d .
H12 H 0.6423 0.0750 0.1924 0.017 Uiso 1 1 calc R
C2 C 0.6359(6) 0.0250(3) 0.40090(18) 0.0135(7) Uani 1 1 d .
H2 H 0.5896 -0.0432 0.4135 0.016 Uiso 1 1 calc R
C8 C 0.5853(5) -0.1363(3) 0.28895(18) 0.0141(7) Uani 1 1 d .
H8 H 0.5771 -0.1588 0.3359 0.017 Uiso 1 1 calc R
C4 C 0.6942(6) 0.1586(4) 0.31400(19) 0.0187(9) Uani 1 1 d .
H4 H 0.6920 0.1812 0.2670 0.022 Uiso 1 1 calc R
C5 C 0.7457(6) 0.2310(3) 0.36584(19) 0.0158(7) Uani 1 1 d .
C11 C 0.6110(5) -0.0725(3) 0.15000(17) 0.0144(7) Uani 1 1 d .
C10 C 0.5821(5) -0.1801(3) 0.16559(18) 0.0144(7) Uani 1 1 d .
H10 H 0.5730 -0.2312 0.1295 0.017 Uiso 1 1 calc R
C9 C 0.5666(5) -0.2119(3) 0.23563(18) 0.0125(7) Uani 1 1 d .
O6 O 0.6868(4) 0.0647(3) 0.06710(13) 0.0223(7) Uani 1 1 d .
O5 O 0.5883(5) -0.0914(2) 0.02542(13) 0.0258(7) Uani 1 1 d .
C14 C 0.5322(5) -0.3274(3) 0.25668(17) 0.0120(7) Uani 1 1 d .
C15 C 0.6305(6) -0.0301(4) 0.07545(15) 0.0171(8) Uani 1 1 d .
C16 C 0.7918(5) 0.3442(3) 0.34482(18) 0.0147(8) Uani 1 1 d .
O4 O 0.4900(4) -0.3958(2) 0.20979(13) 0.0169(6) Uani 1 1 d .
O1W O 0.2256(5) 0.2835(3) 0.52979(18) 0.0313(7) Uani 1 1 d D
H15 H 0.1252 0.3199 0.5230 0.038 Uiso 1 1 d GD
H16 H 0.2568 0.2799 0.4879 0.038 Uiso 1 1 d GD
O8 O 0.6686(4) 0.3952(3) 0.30943(15) 0.0217(6) Uani 1 1 d .
O3 O 0.5425(4) -0.3521(2) 0.32027(13) 0.0178(6) Uani 1 1 d .
O7 O 0.9463(4) 0.3850(2) 0.36371(15) 0.0234(6) Uani 1 1 d .
O2W O 0.7156(6) -0.2420(3) 0.6290(2) 0.0437(10) Uani 1 1 d D
H13 H 0.7263 -0.3073 0.6187 0.052 Uiso 1 1 d GD
H14 H 0.8350 -0.2314 0.6324 0.052 Uiso 1 1 d GD

loop_
_atom_site_aniso_label
_atom_site_aniso_U_11
_atom_site_aniso_U_22
_atom_site_aniso_U_33
_atom_site_aniso_U_23
_atom_site_aniso_U_13
_atom_site_aniso_U_12
Ba1 0.01523(11) 0.01540(12) 0.01051(9) -0.00021(8) -0.00022(7) -0.00044(12)
Ba2 0.01574(11) 0.01361(12) 0.01017(9) 0.00137(9) -0.00087(7) 0.00059(12)
O1 0.0181(12) 0.0225(17) 0.0123(11) 0.0025(11) -0.0033(9) -0.0032(12)
O2 0.0236(14) 0.0204(14) 0.0129(11) 0.0027(9) -0.0005(10) -0.0042(12)
C13 0.0122(16) 0.010(2) 0.0111(15) -0.0013(13) 0.0012(11) 0.0019(14)
C6 0.0211(18) 0.014(2) 0.0136(16) -0.0002(14) -0.0041(14) -0.0056(16)
C1 0.0082(15) 0.012(2) 0.0129(16) 0.0033(14) -0.0014(11) -0.0027(13)
C3 0.022(2) 0.014(2) 0.0111(15) -0.0020(13) 0.0005(15) -0.0005(17)
C7 0.0195(17) 0.0129(17) 0.0111(14) -0.0003(16) 0.0005(12) -0.0035(17)
C12 0.0217(19) 0.0107(19) 0.0111(16) 0.0027(13) 0.0027(15) 0.0020(14)
C2 0.0195(18) 0.0094(17) 0.0115(15) -0.0008(14) -0.0001(14) -0.0026(16)
C8 0.0175(17) 0.0143(18) 0.0106(15) 0.0019(13) 0.0019(13) -0.0011(15)
C4 0.035(3) 0.013(2) 0.0084(16) 0.0029(15) -0.0014(14) -0.0011(17)
C5 0.0212(18) 0.012(2) 0.0140(16) -0.0007(14) -0.0007(14) -0.0037(16)
C11 0.0169(18) 0.0165(18) 0.0097(15) 0.0007(13) 0.0001(13) -0.0021(15)
C10 0.0115(16) 0.0164(19) 0.0152(16) -0.0036(13) -0.0014(13) -0.0003(14)
C9 0.0115(15) 0.0107(17) 0.0151(15) 0.0012(13) -0.0020(13) -0.0018(13)
O6 0.0336(16) 0.0203(18) 0.0131(12) 0.0014(12) 0.0009(10) -0.0095(14)
O5 0.0487(19) 0.0193(15) 0.0094(11) -0.0015(10) -0.0006(12) -0.0054(14)
C14 0.0113(15) 0.0116(18) 0.0131(15) -0.0004(12) -0.0021(12) 0.0001(14)
C15 0.021(2) 0.021(2) 0.0090(16) 0.0019(18) -0.0008(12) -0.002(2)
C16 0.023(2) 0.011(2) 0.0106(16) -0.0003(13) 0.0057(14) -0.0025(15)
O4 0.0260(14) 0.0111(14) 0.0135(11) -0.0034(9) -0.0003(10) -0.0013(11)
O1W 0.046(2) 0.0180(18) 0.0296(17) 0.0034(14) 0.0067(15) 0.0060(15)
O8 0.0267(15) 0.0167(15) 0.0218(13) 0.0061(11) 0.0033(11) 0.0039(13)
O3 0.0272(15) 0.0130(13) 0.0132(12) 0.0020(9) -0.0032(11) -0.0036(12)
O7 0.0258(15) 0.0187(16) 0.0257(14) -0.0008(11) 0.0016(12) -0.0051(13)
O2W 0.064(3) 0.021(2) 0.046(2) -0.0103(17) -0.0028(19) 0.0077(18)

loop_
_atom_type_symbol
_atom_type_description
_atom_type_scat_dispersion_real
_atom_type_scat_dispersion_imag
_atom_type_scat_source
C C 0.0033 0.0016 'International Tables Vol C Tables 4.2.6.8 and 6.1.1.4'
H H 0.0000 0.0000 'International Tables Vol C Tables 4.2.6.8 and 6.1.1.4'
Ba Ba -0.3244 2.2819 'International Tables Vol C Tables 4.2.6.8 and 6.1.1.4'
O O 0.0106 0.0060 'International Tables Vol C Tables 4.2.6.8 and 6.1.1.4'

loop_
_geom_angle_atom_site_label_1
_geom_angle_atom_site_label_2
_geom_angle_atom_site_label_3
_geom_angle
_geom_angle_site_symmetry_1
_geom_angle_site_symmetry_3
O1 Ba1 O1W 89.71(11) 1_455 .
O1 Ba1 O2 156.55(9) 1_455 .
O1W Ba1 O2 101.42(10) . .
O1 Ba1 O6 84.73(8) 1_455 4_455
O1W Ba1 O6 74.09(10) . 4_455
O2 Ba1 O6 78.71(8) . 4_455
O1 Ba1 O3 132.30(8) 1_455 2_656
O1W Ba1 O3 83.67(10) . 2_656
O2 Ba1 O3 70.05(8) . 2_656
O6 Ba1 O3 136.93(8) 4_455 2_656
O1 Ba1 O7 73.45(9) 1_455 2_646
O1W Ba1 O7 161.90(9) . 2_646
O2 Ba1 O7 96.68(8) . 2_646
O6 Ba1 O7 110.00(9) 4_455 2_646
O3 Ba1 O7 102.57(8) 2_656 2_646
O1 Ba1 O4 65.92(8) 1_455 3
O1W Ba1 O4 102.24(9) . 3
O2 Ba1 O4 129.92(8) . 3
O6 Ba1 O4 150.56(8) 4_455 3
O3 Ba1 O4 69.52(8) 2_656 3
O7 Ba1 O4 65.18(8) 2_646 3
O1 Ba1 O5 74.69(9) 1_455 4_455
O1W Ba1 O5 117.79(9) . 4_455
O2 Ba1 O5 81.86(9) . 4_455
O6 Ba1 O5 45.26(9) 4_455 4_455
O3 Ba1 O5 147.93(9) 2_656 4_455
O7 Ba1 O5 64.82(8) 2_646 4_455
O4 Ba1 O5 122.75(8) 3 4_455
O1 Ba1 C15 79.45(10) 1_455 4_455
O1W Ba1 C15 95.86(12) . 4_455
O2 Ba1 C15 78.93(10) . 4_455
O6 Ba1 C15 22.38(11) 4_455 4_455
O3 Ba1 C15 148.16(10) 2_656 4_455
O7 Ba1 C15 87.69(10) 2_646 4_455
O4 Ba1 C15 140.44(9) 3 4_455
O5 Ba1 C15 22.88(10) 4_455 4_455
O1 Ba1 C16 95.85(10) 1_455 2_646
O1W Ba1 C16 170.40(10) . 2_646
O2 Ba1 C16 76.30(9) . 2_646
O6 Ba1 C16 114.14(10) 4_455 2_646
O3 Ba1 C16 86.80(9) 2_656 2_646
O7 Ba1 C16 22.42(9) 2_646 2_646
O4 Ba1 C16 73.16(8) 3 2_646
O5 Ba1 C16 71.37(9) 4_455 2_646
C15 Ba1 C16 92.85(11) 4_455 2_646
O1 Ba1 O8 111.63(8) 1_455 2_646
O1W Ba1 O8 148.10(9) . 2_646
O2 Ba1 O8 68.35(8) . 2_646
O6 Ba1 O8 129.21(9) 4_455 2_646
O3 Ba1 O8 64.43(8) 2_656 2_646
O7 Ba1 O8 41.88(8) 2_646 2_646
O4 Ba1 O8 68.25(7) 3 2_646
O5 Ba1 O8 91.38(8) 4_455 2_646
C15 Ba1 O8 110.76(10) 4_455 2_646
C16 Ba1 O8 22.43(9) 2_646 2_646
O1 Ba1 Ba2 39.46(6) 1_455 1_455
O1W Ba1 Ba2 120.86(8) . 1_455
O2 Ba1 Ba2 137.48(6) . 1_455
O6 Ba1 Ba2 115.13(6) 4_455 1_455
O3 Ba1 Ba2 107.93(6) 2_656 1_455
O7 Ba1 Ba2 41.11(6) 2_646 1_455
O4 Ba1 Ba2 41.07(5) 3 1_455
O5 Ba1 Ba2 82.33(6) 4_455 1_455
C15 Ba1 Ba2 99.61(8) 4_455 1_455
C16 Ba1 Ba2 61.26(6) 2_646 1_455
O8 Ba1 Ba2 72.86(5) 2_646 1_455
O8 Ba2 O8 98.81(8) 2_646 3_645
O8 Ba2 O1 121.09(8) 2_646 .
O8 Ba2 O1 139.91(8) 3_645 .
O8 Ba2 O2 75.76(9) 2_646 .
O8 Ba2 O2 169.24(9) 3_645 .
O1 Ba2 O2 47.16(8) . .
O8 Ba2 O2W 75.84(11) 2_646 .
O8 Ba2 O2W 90.04(12) 3_645 .
O1 Ba2 O2W 102.49(12) . .
O2 Ba2 O2W 79.67(11) . .
O8 Ba2 O4 156.15(8) 2_646 3_655
O8 Ba2 O4 76.52(8) 3_645 3_655
O1 Ba2 O4 65.44(8) . 3_655
O2 Ba2 O4 112.19(8) . 3_655
O2W Ba2 O4 126.97(11) . 3_655
O8 Ba2 O3 71.73(9) 2_646 2_656
O8 Ba2 O3 118.12(9) 3_645 2_656
O1 Ba2 O3 75.24(9) . 2_656
O2 Ba2 O3 69.44(8) . 2_656
O2W Ba2 O3 139.50(11) . 2_656
O4 Ba2 O3 89.64(8) 3_655 2_656
O8 Ba2 O7 137.11(9) 2_646 2_746
O8 Ba2 O7 81.75(9) 3_645 2_746
O1 Ba2 O7 71.90(8) . 2_746
O2 Ba2 O7 95.84(8) . 2_746
O2W Ba2 O7 61.28(11) . 2_746
O4 Ba2 O7 66.07(8) 3_655 2_746
O3 Ba2 O7 145.02(8) 2_656 2_746
O8 Ba2 O4 73.62(8) 2_646 2_656
O8 Ba2 O4 73.84(8) 3_645 2_656
O1 Ba2 O4 111.67(9) . 2_656
O2 Ba2 O4 112.69(8) . 2_656
O2W Ba2 O4 142.50(11) . 2_656
O4 Ba2 O4 82.67(6) 3_655 2_656
O3 Ba2 O4 44.44(7) 2_656 2_656
O7 Ba2 O4 144.09(8) 2_746 2_656
O8 Ba2 C13 98.74(9) 2_646 .
O8 Ba2 C13 161.99(9) 3_645 .
O1 Ba2 C13 23.59(9) . .
O2 Ba2 C13 23.60(9) . .
O2W Ba2 C13 90.35(12) . .
O4 Ba2 C13 88.93(8) 3_655 .
O3 Ba2 C13 71.62(8) 2_656 .
O7 Ba2 C13 82.66(8) 2_746 .
O4 Ba2 C13 115.26(8) 2_656 .
O8 Ba2 C14 75.88(9) 2_646 2_656
O8 Ba2 C14 95.86(9) 3_645 2_656
O1 Ba2 C14 90.69(9) . 2_656
O2 Ba2 C14 91.83(8) . 2_656
O2W Ba2 C14 151.67(11) . 2_656
O4 Ba2 C14 81.30(8) 3_655 2_656
O3 Ba2 C14 22.40(8) 2_656 2_656
O7 Ba2 C14 147.00(9) 2_746 2_656
O4 Ba2 C14 22.96(8) 2_656 2_656
C13 Ba2 C14 92.30(9) . 2_656
O8 Ba2 Ba1 155.66(6) 2_646 1_655
O8 Ba2 Ba1 104.02(7) 3_645 1_655
O1 Ba2 Ba1 37.62(5) . 1_655
O2 Ba2 Ba1 80.32(6) . 1_655
O2W Ba2 Ba1 95.66(9) . 1_655
O4 Ba2 Ba1 42.21(5) 3_655 1_655
O3 Ba2 Ba1 103.98(6) 2_656 1_655
O7 Ba2 Ba1 41.17(6) 2_746 1_655
O4 Ba2 Ba1 120.79(5) 2_656 1_655
C13 Ba2 Ba1 58.04(6) . 1_655
C14 Ba2 Ba1 109.61(6) 2_656 1_655
O8 Ba2 H14 93.1 2_646 .
O8 Ba2 H14 84.0 3_645 .
O1 Ba2 H14 96.7 . .
O2 Ba2 H14 87.0 . .
O2W Ba2 H14 17.6 . .
O4 Ba2 H14 109.4 3_655 .
O3 Ba2 H14 154.3 2_656 .
O7 Ba2 H14 44.1 2_746 .
O4 Ba2 H14 151.6 2_656 .
C13 Ba2 H14 91.1 . .
C14 Ba2 H14 168.8 2_656 .
Ba1 Ba2 H14 81.2 1_655 .
C13 O1 Ba1 139.5(2) . 1_655
C13 O1 Ba2 95.2(2) . .
Ba1 O1 Ba2 102.91(9) 1_655 .
C13 O2 Ba1 122.9(2) . .
C13 O2 Ba2 94.9(2) . .
Ba1 O2 Ba2 101.79(8) . .
O1 C13 O2 122.6(3) . .
O1 C13 C1 118.9(3) . .
O2 C13 C1 118.5(3) . .
O1 C13 Ba2 61.25(18) . .
O2 C13 Ba2 61.48(18) . .
C1 C13 Ba2 174.9(3) . .
C5 C6 C1 117.5(3) . .
C5 C6 H6 121.2 . .
C1 C6 H6 121.2 . .
C2 C1 C6 121.3(3) . .
C2 C1 C13 119.5(3) . .
C6 C1 C13 119.2(3) . .
C4 C3 C2 117.6(4) . .
C4 C3 C7 120.9(3) . .
C2 C3 C7 121.4(4) . .
C12 C7 C8 117.3(3) . .
C12 C7 C3 120.6(4) . .
C8 C7 C3 122.1(3) . .
C11 C12 C7 122.1(3) . .
C11 C12 H12 118.9 . .
C7 C12 H12 118.9 . .
C1 C2 C3 121.1(4) . .
C1 C2 H2 119.5 . .
C3 C2 H2 119.5 . .
C9 C8 C7 121.3(3) . .
C9 C8 H8 119.3 . .
C7 C8 H8 119.3 . .
C5 C4 C3 121.2(3) . .
C5 C4 H4 119.4 . .
C3 C4 H4 119.4 . .
C4 C5 C6 120.6(4) . .
C4 C5 C16 118.4(3) . .
C6 C5 C16 121.0(3) . .
C10 C11 C12 119.8(3) . .
C10 C11 C15 123.2(3) . .
C12 C11 C15 117.0(3) . .
C11 C10 C9 119.3(3) . .
C11 C10 H10 120.3 . .
C9 C10 H10 120.3 . .
C8 C9 C10 120.1(3) . .
C8 C9 C14 117.6(3) . .
C10 C9 C14 122.4(3) . .
C15 O6 Ba1 100.9(2) . 4
C15 O5 Ba1 90.6(2) . 4
O3 C14 O4 122.2(3) . .
O3 C14 C9 118.7(3) . .
O4 C14 C9 119.1(3) . .
O3 C14 Ba2 59.06(19) . 2_646
O4 C14 Ba2 67.26(19) . 2_646
C9 C14 Ba2 157.3(2) . 2_646
O6 C15 O5 123.2(3) . .
O6 C15 C11 118.2(3) . .
O5 C15 C11 118.6(4) . .
O6 C15 Ba1 56.74(17) . 4
O5 C15 Ba1 66.54(19) . 4
C11 C15 Ba1 174.6(3) . 4
O7 C16 O8 123.0(4) . .
O7 C16 C5 119.4(4) . .
O8 C16 C5 117.5(4) . .
O7 C16 Ba1 59.4(2) . 2_656
O8 C16 Ba1 79.4(2) . 2_656
C5 C16 Ba1 135.7(2) . 2_656
C14 O4 Ba2 110.9(2) . 3_644
C14 O4 Ba1 143.8(2) . 3_544
Ba2 O4 Ba1 96.72(7) 3_644 3_544
C14 O4 Ba2 89.8(2) . 2_646
Ba2 O4 Ba2 97.97(8) 3_644 2_646
Ba1 O4 Ba2 109.64(9) 3_544 2_646
Ba1 O1W H15 120(4) . .
Ba1 O1W H16 106.6 . .
H15 O1W H16 95.8 . .
C16 O8 Ba2 140.7(2) . 2_656
C16 O8 Ba2 113.8(2) . 3_654
Ba2 O8 Ba2 105.42(10) 2_656 3_654
C16 O8 Ba1 78.2(2) . 2_656
Ba2 O8 Ba1 90.20(9) 2_656 2_656
Ba2 O8 Ba1 105.44(10) 3_654 2_656
C14 O3 Ba2 98.5(2) . 2_646
C14 O3 Ba1 141.9(2) . 2_646
Ba2 O3 Ba1 98.81(8) 2_646 2_646
C16 O7 Ba2 145.5(2) . 2_756
C16 O7 Ba1 98.2(2) . 2_656
Ba2 O7 Ba1 97.72(9) 2_756 2_656
Ba2 O2W H13 172(5) . .
Ba2 O2W H14 82.3 . .
H13 O2W H14 94.5 . .

loop_
_geom_bond_atom_site_label_1
_geom_bond_atom_site_label_2
_geom_bond_distance
_geom_bond_site_symmetry_2
Ba1 O1 2.671(3) 1_455
Ba1 O1W 2.726(4) .
Ba1 O2 2.741(3) .
Ba1 O6 2.753(3) 4_455
Ba1 O3 2.825(3) 2_656
Ba1 O7 2.834(3) 2_646
Ba1 O4 2.885(3) 3
Ba1 O5 2.966(3) 4_455
Ba1 C15 3.233(3) 4_455
Ba1 C16 3.259(4) 2_646
Ba1 O8 3.272(3) 2_646
Ba1 Ba2 4.2651(6) 1_455
Ba2 O8 2.762(3) 2_646
Ba2 O8 2.764(3) 3_645
Ba2 O1 2.781(3) .
Ba2 O2 2.786(3) .
Ba2 O2W 2.792(4) .
Ba2 O4 2.821(3) 3_655
Ba2 O3 2.824(3) 2_656
Ba2 O7 2.830(3) 2_746
Ba2 O4 3.003(3) 2_656
Ba2 C13 3.159(3) .
Ba2 C14 3.256(4) 2_656
Ba2 Ba1 4.2652(6) 1_655
Ba2 H14 2.8085 .
O1 C13 1.269(4) .
O1 Ba1 2.671(3) 1_655
O2 C13 1.270(5) .
C13 C1 1.501(5) .
C6 C5 1.394(5) .
C6 C1 1.400(5) .
C6 H6 0.9400 .
C1 C2 1.367(5) .
C3 C4 1.389(6) .
C3 C2 1.397(5) .
C3 C7 1.482(5) .
C7 C12 1.396(4) .
C7 C8 1.397(6) .
C12 C11 1.386(5) .
C12 H12 0.9400 .
C2 H2 0.9400 .
C8 C9 1.392(5) .
C8 H8 0.9400 .
C4 C5 1.387(6) .
C4 H4 0.9400 .
C5 C16 1.499(6) .
C11 C10 1.386(5) .
C11 C15 1.524(4) .
C10 C9 1.399(5) .
C10 H10 0.9400 .
C9 C14 1.511(5) .
O6 C15 1.254(6) .
O6 Ba1 2.753(3) 4
O5 C15 1.257(5) .
O5 Ba1 2.966(3) 4
C14 O3 1.254(4) .
C14 O4 1.270(4) .
C14 Ba2 3.255(4) 2_646
C15 Ba1 3.233(3) 4
C16 O7 1.256(5) .
C16 O8 1.270(5) .
C16 Ba1 3.259(4) 2_656
O4 Ba2 2.821(3) 3_644
O4 Ba1 2.885(3) 3_544
O4 Ba2 3.003(3) 2_646
O1W H15 0.85(2) .
O1W H16 0.8306 .
O8 Ba2 2.762(3) 2_656
O8 Ba2 2.764(3) 3_654
O8 Ba1 3.272(3) 2_656
O3 Ba2 2.824(3) 2_646
O3 Ba1 2.825(3) 2_646
O7 Ba2 2.830(3) 2_756
O7 Ba1 2.834(3) 2_656
O2W H13 0.84(2) .
O2W H14 0.8551 .

loop_
_geom_torsion_atom_site_label_1
_geom_torsion_atom_site_label_2
_geom_torsion_atom_site_label_3
_geom_torsion_atom_site_label_4
_geom_torsion
_geom_torsion_site_symmetry_1
_geom_torsion_site_symmetry_4
O8 Ba2 O1 C13 -20.3(3) 2_646 .
O8 Ba2 O1 C13 165.9(2) 3_645 .
O2 Ba2 O1 C13 -2.3(2) . .
O2W Ba2 O1 C13 60.5(2) . .
O4 Ba2 O1 C13 -174.3(2) 3_655 .
O3 Ba2 O1 C13 -77.8(2) 2_656 .
O7 Ba2 O1 C13 114.4(2) 2_746 .
O4 Ba2 O1 C13 -103.7(2) 2_656 .
C14 Ba2 O1 C13 -94.2(2) 2_656 .
Ba1 Ba2 O1 C13 143.5(3) 1_655 .
O8 Ba2 O1 Ba1 -163.84(10) 2_646 1_655
O8 Ba2 O1 Ba1 22.34(18) 3_645 1_655
O2 Ba2 O1 Ba1 -145.86(17) . 1_655
O2W Ba2 O1 Ba1 -82.99(13) . 1_655
O4 Ba2 O1 Ba1 42.18(9) 3_655 1_655
O3 Ba2 O1 Ba1 138.68(12) 2_656 1_655
O7 Ba2 O1 Ba1 -29.17(10) 2_746 1_655
O4 Ba2 O1 Ba1 112.75(10) 2_656 1_655
C13 Ba2 O1 Ba1 -143.5(3) . 1_655
C14 Ba2 O1 Ba1 122.29(11) 2_656 1_655
O1 Ba1 O2 C13 125.9(3) 1_455 .
O1W Ba1 O2 C13 8.9(3) . .
O6 Ba1 O2 C13 79.9(3) 4_455 .
O3 Ba1 O2 C13 -69.9(3) 2_656 .
O7 Ba1 O2 C13 -170.9(3) 2_646 .
O4 Ba1 O2 C13 -107.9(2) 3 .
O5 Ba1 O2 C13 125.8(3) 4_455 .
C15 Ba1 O2 C13 102.8(3) 4_455 .
C16 Ba1 O2 C13 -161.5(3) 2_646 .
O8 Ba1 O2 C13 -139.5(3) 2_646 .
Ba2 Ba1 O2 C13 -165.0(2) 1_455 .
O1 Ba1 O2 Ba2 -130.31(18) 1_455 .
O1W Ba1 O2 Ba2 112.77(10) . .
O6 Ba1 O2 Ba2 -176.22(11) 4_455 .
O3 Ba1 O2 Ba2 33.90(8) 2_656 .
O7 Ba1 O2 Ba2 -67.09(10) 2_646 .
O4 Ba1 O2 Ba2 -4.03(14) 3 .
O5 Ba1 O2 Ba2 -130.38(9) 4_455 .
C15 Ba1 O2 Ba2 -153.40(12) 4_455 .
C16 Ba1 O2 Ba2 -57.67(10) 2_646 .
O8 Ba1 O2 Ba2 -35.62(8) 2_646 .
Ba2 Ba1 O2 Ba2 -61.20(12) 1_455 .
O8 Ba2 O2 C13 166.5(2) 2_646 .
O8 Ba2 O2 C13 -132.8(5) 3_645 .
O1 Ba2 O2 C13 2.3(2) . .
O2W Ba2 O2 C13 -115.6(2) . .
O4 Ba2 O2 C13 10.2(2) 3_655 .
O3 Ba2 O2 C13 91.0(2) 2_656 .
O7 Ba2 O2 C13 -56.3(2) 2_746 .
O4 Ba2 O2 C13 101.4(2) 2_656 .
C14 Ba2 O2 C13 91.6(2) 2_656 .
Ba1 Ba2 O2 C13 -18.0(2) 1_655 .
O8 Ba2 O2 Ba1 41.44(9) 2_646 .
O8 Ba2 O2 Ba1 102.2(5) 3_645 .
O1 Ba2 O2 Ba1 -122.73(15) . .
O2W Ba2 O2 Ba1 119.30(12) . .
O4 Ba2 O2 Ba1 -114.85(9) 3_655 .
O3 Ba2 O2 Ba1 -34.07(9) 2_656 .
O7 Ba2 O2 Ba1 178.65(9) 2_746 .
O4 Ba2 O2 Ba1 -23.63(11) 2_656 .
C13 Ba2 O2 Ba1 -125.1(3) . .
C14 Ba2 O2 Ba1 -33.49(10) 2_656 .
Ba1 Ba2 O2 Ba1 -143.07(8) 1_655 .
Ba1 O1 C13 O2 121.3(4) 1_655 .
Ba2 O1 C13 O2 4.4(4) . .
Ba1 O1 C13 C1 -57.4(5) 1_655 .
Ba2 O1 C13 C1 -174.2(3) . .
Ba1 O1 C13 Ba2 116.8(4) 1_655 .
Ba1 O2 C13 O1 103.0(4) . .
Ba2 O2 C13 O1 -4.4(4) . .
Ba1 O2 C13 C1 -78.3(4) . .
Ba2 O2 C13 C1 174.2(3) . .
Ba1 O2 C13 Ba2 107.4(2) . .
O8 Ba2 C13 O1 162.5(2) 2_646 .
O8 Ba2 C13 O1 -30.6(5) 3_645 .
O2 Ba2 C13 O1 175.7(4) . .
O2W Ba2 C13 O1 -121.8(2) . .
O4 Ba2 C13 O1 5.2(2) 3_655 .
O3 Ba2 C13 O1 95.2(2) 2_656 .
O7 Ba2 C13 O1 -60.8(2) 2_746 .
O4 Ba2 C13 O1 86.6(2) 2_656 .
C14 Ba2 C13 O1 86.4(2) 2_656 .
Ba1 Ba2 C13 O1 -25.3(2) 1_655 .
O8 Ba2 C13 O2 -13.2(2) 2_646 .
O8 Ba2 C13 O2 153.7(3) 3_645 .
O1 Ba2 C13 O2 -175.7(4) . .
O2W Ba2 C13 O2 62.5(2) . .
O4 Ba2 C13 O2 -170.5(2) 3_655 .
O3 Ba2 C13 O2 -80.6(2) 2_656 .
O7 Ba2 C13 O2 123.4(2) 2_746 .
O4 Ba2 C13 O2 -89.2(2) 2_656 .
C14 Ba2 C13 O2 -89.3(2) 2_656 .
Ba1 Ba2 C13 O2 158.9(2) 1_655 .
O8 Ba2 C13 C1 -105(3) 2_646 .
O8 Ba2 C13 C1 62(3) 3_645 .
O1 Ba2 C13 C1 93(3) . .
O2 Ba2 C13 C1 -91(3) . .
O2W Ba2 C13 C1 -29(3) . .
O4 Ba2 C13 C1 98(3) 3_655 .
O3 Ba2 C13 C1 -172(3) 2_656 .
O7 Ba2 C13 C1 32(3) 2_746 .
O4 Ba2 C13 C1 179(3) 2_656 .
C14 Ba2 C13 C1 179(3) 2_656 .
Ba1 Ba2 C13 C1 67(3) 1_655 .
C5 C6 C1 C2 4.5(6) . .
C5 C6 C1 C13 -176.0(3) . .
O1 C13 C1 C2 141.4(4) . .
O2 C13 C1 C2 -37.3(5) . .
Ba2 C13 C1 C2 51(3) . .
O1 C13 C1 C6 -38.1(5) . .
O2 C13 C1 C6 143.2(4) . .
Ba2 C13 C1 C6 -128(3) . .
C4 C3 C7 C12 -3.6(6) . .
C2 C3 C7 C12 179.6(4) . .
C4 C3 C7 C8 173.8(4) . .
C2 C3 C7 C8 -3.1(6) . .
C8 C7 C12 C11 -1.9(6) . .
C3 C7 C12 C11 175.6(4) . .
C6 C1 C2 C3 2.5(6) . .
C13 C1 C2 C3 -177.0(4) . .
C4 C3 C2 C1 -7.3(6) . .
C7 C3 C2 C1 169.7(4) . .
C12 C7 C8 C9 0.6(6) . .
C3 C7 C8 C9 -176.9(4) . .
C2 C3 C4 C5 5.2(6) . .
C7 C3 C4 C5 -171.8(4) . .
C3 C4 C5 C6 1.8(7) . .
C3 C4 C5 C16 -178.7(4) . .
C1 C6 C5 C4 -6.6(6) . .
C1 C6 C5 C16 173.8(4) . .
C7 C12 C11 C10 1.4(6) . .
C7 C12 C11 C15 -177.9(4) . .
C12 C11 C10 C9 0.5(6) . .
C15 C11 C10 C9 179.7(3) . .
C7 C8 C9 C10 1.2(5) . .
C7 C8 C9 C14 -179.6(3) . .
C11 C10 C9 C8 -1.7(5) . .
C11 C10 C9 C14 179.1(3) . .
C8 C9 C14 O3 -7.6(5) . .
C10 C9 C14 O3 171.6(3) . .
C8 C9 C14 O4 170.9(3) . .
C10 C9 C14 O4 -9.9(5) . .
C8 C9 C14 Ba2 70.3(7) . 2_646
C10 C9 C14 Ba2 -110.5(6) . 2_646
Ba1 O6 C15 O5 -2.7(5) 4 .
Ba1 O6 C15 C11 177.8(3) 4 .
Ba1 O5 C15 O6 2.5(5) 4 .
Ba1 O5 C15 C11 -178.0(3) 4 .
C10 C11 C15 O6 -168.5(4) . .
C12 C11 C15 O6 10.8(6) . .
C10 C11 C15 O5 12.0(6) . .
C12 C11 C15 O5 -168.7(4) . .
C10 C11 C15 Ba1 -149(3) . 4
C12 C11 C15 Ba1 31(3) . 4
C4 C5 C16 O7 -127.0(4) . .
C6 C5 C16 O7 52.5(5) . .
C4 C5 C16 O8 54.4(5) . .
C6 C5 C16 O8 -126.1(4) . .
C4 C5 C16 Ba1 158.0(3) . 2_656
C6 C5 C16 Ba1 -22.4(6) . 2_656
O3 C14 O4 Ba2 -75.6(4) . 3_644
C9 C14 O4 Ba2 105.9(3) . 3_644
Ba2 C14 O4 Ba2 -98.45(13) 2_646 3_644
O3 C14 O4 Ba1 147.1(3) . 3_544
C9 C14 O4 Ba1 -31.4(6) . 3_544
Ba2 C14 O4 Ba1 124.3(4) 2_646 3_544
O3 C14 O4 Ba2 22.8(3) . 2_646
C9 C14 O4 Ba2 -155.7(3) . 2_646
O7 C16 O8 Ba2 -117.8(4) . 2_656
C5 C16 O8 Ba2 60.8(5) . 2_656
Ba1 C16 O8 Ba2 -75.5(4) 2_656 2_656
O7 C16 O8 Ba2 59.6(4) . 3_654
C5 C16 O8 Ba2 -121.8(3) . 3_654
Ba1 C16 O8 Ba2 101.84(17) 2_656 3_654
O7 C16 O8 Ba1 -42.2(3) . 2_656
C5 C16 O8 Ba1 136.3(3) . 2_656
O4 C14 O3 Ba2 -24.6(4) . 2_646
C9 C14 O3 Ba2 153.8(3) . 2_646
O4 C14 O3 Ba1 91.6(5) . 2_646
C9 C14 O3 Ba1 -89.9(5) . 2_646
Ba2 C14 O3 Ba1 116.2(4) 2_646 2_646
O8 C16 O7 Ba2 -66.6(6) . 2_756
C5 C16 O7 Ba2 114.9(4) . 2_756
Ba1 C16 O7 Ba2 -116.7(5) 2_656 2_756
O8 C16 O7 Ba1 50.2(4) . 2_656
C5 C16 O7 Ba1 -128.4(3) . 2_656
